data_7239636
loop_
_publ_author_name
'Purkayastha, Atanu'
'Dhar, Sourab'
'Mondal, Suvra Prakash'
'Franconetti, Antonio'
'Frontera, Antonio'
'Ganguly, Rakesh'
'Kirillov, Alexander M.'
'Misra, Tarun Kumar'

_publ_section_title
;
 Metal--organic architectures driven by a multifunctional 6-aminouracil
 spacer: structures, noncovalent interactions, and conductivity
;
_journal_issue 4
_journal_name_full CrystEngComm
_journal_page_first 829
_journal_page_last 840
_journal_paper_doi 10.1039/C9CE01437C
_journal_volume 22
_journal_year 2020
_chemical_formula_sum 'C12 H18 N5 Na O8 S'
_chemical_formula_weight 415.36
_chemical_name_common rgtm30m
_space_group_crystal_system monoclinic
_space_group_IT_number 14
_space_group_name_Hall '-P 2ybc'
_space_group_name_H-M_alt 'P 1 21/c 1'
_atom_sites_solution_hydrogens mixed
_atom_sites_solution_primary dual
_audit_update_record
;
2019-12-14 deposited with the CCDC.	2019-12-16 downloaded from the CCDC.
;
_cell_angle_alpha 90
_cell_angle_beta 90.853(3)
_cell_angle_gamma 90
_cell_formula_units_Z 4
_cell_length_a 7.7666(7)
_cell_length_b 10.5350(9)
_cell_length_c 20.5005(17)
_cell_measurement_reflns_used 9961
_cell_measurement_temperature 100.(2)
_cell_measurement_theta_max 27.8317
_cell_measurement_theta_min 3.2539
_cell_volume 1677.2(3)
_computing_cell_refinement 'SAINT V8.38A (Bruker AXS Inc., 2017)'
_computing_data_collection 'APEX3 (Bruker AXS Inc., 2018)'
_computing_data_reduction 'SAINT V8.38A (Bruker AXS Inc., 2017)'
_computing_molecular_graphics 'XP (Bruker AXS Inc., 2018)'
_computing_publication_material 'APEX3 (Bruker AXS Inc., 2018)'
_computing_structure_refinement 'SHELXL-2017/1 (Sheldrick, 2017)'
_computing_structure_solution 'XT, VERSION 2014/5'
_diffrn_ambient_temperature 100.(2)
_diffrn_detector_area_resol_mean 7.4074
_diffrn_measured_fraction_theta_full 0.988
_diffrn_measured_fraction_theta_max 0.988
_diffrn_measurement_device_type 'Photon II CPADs detector'
_diffrn_measurement_method 'phi and omega scans'
_diffrn_radiation_monochromator 'Multilayer Mirror'
_diffrn_radiation_type MoK\a
_diffrn_radiation_wavelength 0.71073
_diffrn_reflns_av_R_equivalents 0.1180
_diffrn_reflns_av_unetI/netI 0.0644
_diffrn_reflns_limit_h_max 10
_diffrn_reflns_limit_h_min -10
_diffrn_reflns_limit_k_max 13
_diffrn_reflns_limit_k_min 0
_diffrn_reflns_limit_l_max 27
_diffrn_reflns_limit_l_min 0
_diffrn_reflns_number 3993
_diffrn_reflns_theta_full 27.94
_diffrn_reflns_theta_max 27.94
_diffrn_reflns_theta_min 2.62
_diffrn_source 'Incoatec microfocus source'
_diffrn_source_type 'Bruker D8 Quest'
_exptl_absorpt_coefficient_mu 0.276
_exptl_absorpt_correction_T_max 0.74
_exptl_absorpt_correction_T_min 0.39
_exptl_absorpt_process_details 'TWINABS - Bruker AXS scaling for twinned crystals - Version 2012/1'
_exptl_crystal_colour orange
_exptl_crystal_density_diffrn 1.645
_exptl_crystal_density_method 'not measured'
_exptl_crystal_description parallelepiped
_exptl_crystal_F_000 864
_exptl_crystal_size_max 0.180
_exptl_crystal_size_mid 0.120
_exptl_crystal_size_min 0.080
_refine_diff_density_max 0.527
_refine_diff_density_min -0.569
_refine_ls_extinction_method none
_refine_ls_goodness_of_fit_ref 1.106
_refine_ls_hydrogen_treatment mixed
_refine_ls_matrix_type full
_refine_ls_number_parameters 293
_refine_ls_number_reflns 3993
_refine_ls_number_restraints 346
_refine_ls_restrained_S_all 1.067
_refine_ls_R_factor_all 0.0767
_refine_ls_R_factor_gt 0.0604
_refine_ls_shift/su_max 0.000
_refine_ls_shift/su_mean 0.000
_refine_ls_structure_factor_coef Fsqd
_refine_ls_weighting_details 'w=1/[\s^2^(Fo^2^)+(0.0311P)^2^+4.9699P] where P=(Fo^2^+2Fc^2^)/3'
_refine_ls_weighting_scheme calc
_refine_ls_wR_factor_gt 0.1285
_refine_ls_wR_factor_ref 0.1392
_reflns_number_gt 3491
_reflns_number_total 3993
_reflns_threshold_expression 'I > 2\s(I)'
_cod_data_source_file c9ce01437c2.cif
_cod_data_source_block rgtm30t2
_cod_depositor_comments
;Adding full bibliography for 7239634--7239636.cif.

 Adding full bibliography for 7239634--7239636.cif.
;
_cod_database_code 7239636

loop_
_space_group_symop_operation_xyz
'x, y, z'
'-x, y+1/2, -z+1/2'
'-x, -y, -z'
'x, -y-1/2, z-1/2'

loop_
_atom_site_type_symbol
_atom_site_label
_atom_site_fract_x
_atom_site_fract_y
_atom_site_fract_z
_atom_site_U_iso_or_equiv
_atom_site_adp_type
_atom_site_calc_flag
_atom_site_refinement_flags_adp
_atom_site_refinement_flags_occupancy
_atom_site_refinement_flags_posn
_atom_site_occupancy
_atom_site_disorder_assembly
_atom_site_disorder_group
C C1 0.1862(6) 0.4225(4) 0.53262(18) 0.0128(8) Uani d . . . 1.0 . .
C C2 0.2234(6) 0.5191(4) 0.57861(17) 0.0140(8) Uani d . . . 1.0 . .
C C3 0.2314(6) 0.5942(4) 0.69267(18) 0.0169(9) Uani d . . . 1.0 . .
H H3A 0.350659 0.620903 0.685714 0.025 Uiso calc U . R 1.0 . .
H H3B 0.221924 0.556353 0.736129 0.025 Uiso calc U . R 1.0 . .
H H3C 0.155198 0.668141 0.689332 0.025 Uiso calc U . R 1.0 . .
C C4 0.0965(5) 0.3922(4) 0.66454(18) 0.0145(8) Uani d . . . 1.0 . .
C C6 -0.0513(6) 0.1936(4) 0.6383(2) 0.0201(9) Uani d . . . 1.0 . .
H H6A -0.083474 0.203341 0.684101 0.03 Uiso calc U . R 1.0 . .
H H6B 0.018742 0.116868 0.633492 0.03 Uiso calc U . R 1.0 . .
H H6C -0.155599 0.186318 0.611093 0.03 Uiso calc U . R 1.0 . .
C C7 0.0963(6) 0.3112(4) 0.55269(18) 0.0136(8) Uani d . . . 1.0 . .
C C8 0.3215(5) 0.5171(4) 0.37551(18) 0.0110(7) Uani d . . . 1.0 . .
C C9 0.2542(6) 0.4223(3) 0.33497(18) 0.0127(8) Uani d . . . 1.0 . .
H H9 0.187503 0.355619 0.352876 0.015 Uiso calc U . R 1.0 . .
C C10 0.2851(5) 0.4256(4) 0.26831(18) 0.0129(8) Uani d . . . 1.0 . .
H H10 0.240089 0.360992 0.240558 0.016 Uiso calc U . R 1.0 . .
C C11 0.3823(5) 0.5241(4) 0.24254(18) 0.0104(7) Uani d . . . 1.0 . .
C C12 0.4485(6) 0.6197(3) 0.28231(18) 0.0132(8) Uani d . . . 1.0 . .
H H12 0.513912 0.686889 0.264194 0.016 Uiso calc U . R 1.0 . .
C C13 0.4178(5) 0.6158(3) 0.34922(18) 0.0136(7) Uani d . . . 1.0 . .
H H13 0.4626 0.680606 0.376883 0.016 Uiso calc U . R 1.0 . .
N N1 0.2949(4) 0.5233(3) 0.44413(16) 0.0122(6) Uani d . . . 1.0 . .
N N2 0.2230(4) 0.4245(3) 0.46690(15) 0.0111(7) Uani d . . . 1.0 . .
N N3 0.3003(5) 0.6256(3) 0.56246(16) 0.0149(7) Uani d . . . 1.0 . .
H H3D 0.323887 0.682958 0.592489 0.018 Uiso calc U . R 1.0 . .
H H3E 0.328253 0.639427 0.521628 0.018 Uiso calc U . R 1.0 . .
N N4 0.1812(5) 0.5000(3) 0.64284(15) 0.0137(7) Uani d . . . 1.0 . .
N N5 0.0483(5) 0.3048(3) 0.61781(15) 0.0146(7) Uani d . . . 1.0 . .
Na Na1 0.7500(2) 0.64392(15) 0.06255(7) 0.0158(4) Uani d . . D 1.0 . .
O O1 0.0670(4) 0.3763(3) 0.72205(13) 0.0202(7) Uani d . . . 1.0 . .
O O2 0.0571(4) 0.2217(2) 0.51598(13) 0.0160(6) Uani d . . . 1.0 . .
O O3 0.6036(5) 0.5479(4) 0.15023(16) 0.0302(9) Uani d U P D 0.934(4) A 1
O O4 0.3214(5) 0.6351(4) 0.13260(17) 0.0308(10) Uani d U P D 0.934(4) A 1
O O5 0.3591(6) 0.4098(4) 0.13113(17) 0.0373(12) Uani d U P D 0.934(4) A 1
O O3A 0.513(4) 0.660(3) 0.1362(19) 0.025(4) Uani d U P D 0.066(4) A 2
O O4A 0.266(5) 0.522(4) 0.122(2) 0.028(5) Uani d U P D 0.066(4) A 2
O O5A 0.543(6) 0.433(4) 0.145(2) 0.028(5) Uani d U P D 0.066(4) A 2
O O6 0.5185(4) 0.6785(3) -0.01079(14) 0.0177(6) Uani d . . D 1.0 . .
H H6O 0.550(6) 0.659(4) -0.0444(16) 0.027 Uiso d U . D 1.0 . .
H H6OA 0.434(5) 0.642(4) -0.006(2) 0.027 Uiso d U . D 1.0 . .
O O7 0.7951(4) 0.4535(3) 0.00187(14) 0.0184(6) Uani d . . D 1.0 . .
H H7OA 0.797(7) 0.463(5) -0.0349(13) 0.028 Uiso d U . D 1.0 . .
H H7O 0.864(6) 0.403(4) 0.009(2) 0.028 Uiso d U . D 1.0 . .
O O8 0.9620(5) 0.6418(3) 0.14096(15) 0.0215(7) Uani d . . D 1.0 . .
H H8O 1.060(3) 0.635(5) 0.140(3) 0.032 Uiso d U . D 1.0 . .
H H8OA 0.939(7) 0.629(5) 0.1767(15) 0.032 Uiso d U . D 1.0 . .
S S1 0.42187(13) 0.52907(9) 0.15766(5) 0.0116(2) Uani d . . . 1.0 . .

loop_
_atom_site_aniso_label
_atom_site_aniso_U_11
_atom_site_aniso_U_22
_atom_site_aniso_U_33
_atom_site_aniso_U_12
_atom_site_aniso_U_13
_atom_site_aniso_U_23
C1 0.014(2) 0.0145(16) 0.0102(16) 0.0062(16) 0.0011(15) 0.0010(13)
C2 0.016(2) 0.0154(16) 0.0105(16) 0.0067(16) 0.0018(16) 0.0009(13)
C3 0.022(2) 0.0177(18) 0.0110(16) 0.0043(18) -0.0002(17) -0.0035(14)
C4 0.011(2) 0.0188(17) 0.0142(16) 0.0075(16) 0.0003(16) 0.0007(14)
C6 0.023(3) 0.0218(19) 0.0155(18) -0.0025(19) 0.0022(18) 0.0056(15)
C7 0.012(2) 0.0177(16) 0.0109(16) 0.0044(16) 0.0013(16) 0.0014(13)
C8 0.0091(18) 0.0132(16) 0.0106(16) 0.0045(16) 0.0011(14) -0.0009(13)
C9 0.011(2) 0.0134(16) 0.0136(17) 0.0005(16) 0.0004(16) 0.0017(13)
C10 0.011(2) 0.0142(16) 0.0138(17) 0.0012(16) -0.0025(16) -0.0028(13)
C11 0.0073(18) 0.0158(16) 0.0080(14) 0.0039(16) 0.0012(14) 0.0000(13)
C12 0.013(2) 0.0126(15) 0.0138(16) 0.0005(16) 0.0030(16) 0.0030(13)
C13 0.013(2) 0.0129(15) 0.0150(16) 0.0002(16) -0.0020(17) -0.0034(14)
N1 0.0110(17) 0.0129(14) 0.0128(14) 0.0012(14) -0.0002(13) 0.0001(12)
N2 0.0077(17) 0.0170(15) 0.0087(13) -0.0003(14) 0.0014(13) 0.0019(11)
N3 0.0184(19) 0.0172(15) 0.0089(14) -0.0004(15) 0.0001(15) 0.0000(12)
N4 0.0157(18) 0.0184(15) 0.0071(14) 0.0032(14) -0.0011(13) -0.0003(12)
N5 0.0159(19) 0.0164(14) 0.0117(14) 0.0028(15) 0.0017(14) 0.0031(11)
Na1 0.0124(8) 0.0219(8) 0.0131(7) -0.0010(7) 0.0011(7) 0.0006(6)
O1 0.0251(18) 0.0258(14) 0.0099(12) 0.0024(15) 0.0067(13) 0.0035(11)
O2 0.0161(16) 0.0168(12) 0.0153(13) -0.0017(12) 0.0047(12) -0.0006(10)
O3 0.0241(18) 0.053(2) 0.0140(15) -0.0011(18) 0.0042(15) 0.0063(15)
O4 0.032(2) 0.041(2) 0.0198(16) 0.0210(18) 0.0093(16) 0.0161(15)
O5 0.063(3) 0.0327(19) 0.0168(16) -0.025(2) 0.0130(18) -0.0111(14)
O3A 0.025(6) 0.031(6) 0.018(6) -0.003(5) 0.006(6) 0.004(6)
O4A 0.026(7) 0.044(11) 0.014(9) -0.003(7) -0.005(7) 0.001(10)
O5A 0.036(10) 0.032(8) 0.016(10) 0.014(8) 0.007(8) -0.009(9)
O6 0.0158(17) 0.0198(14) 0.0176(14) 0.0009(13) 0.0000(13) -0.0035(12)
O7 0.0163(16) 0.0230(14) 0.0160(13) 0.0029(13) -0.0004(13) -0.0006(12)
O8 0.0227(18) 0.0293(16) 0.0126(13) -0.0001(15) 0.0006(13) 0.0014(12)
S1 0.0110(5) 0.0154(4) 0.0085(4) 0.0002(4) 0.0017(4) 0.0013(3)

loop_
_atom_type_symbol
_atom_type_description
_atom_type_scat_dispersion_real
_atom_type_scat_dispersion_imag
_atom_type_scat_source
C C 0.0033 0.0016 'International Tables Vol C Tables 4.2.6.8 and 6.1.1.4'
H H 0.0000 0.0000 'International Tables Vol C Tables 4.2.6.8 and 6.1.1.4'
N N 0.0061 0.0033 'International Tables Vol C Tables 4.2.6.8 and 6.1.1.4'
Na Na 0.0362 0.0249 'International Tables Vol C Tables 4.2.6.8 and 6.1.1.4'
O O 0.0106 0.0060 'International Tables Vol C Tables 4.2.6.8 and 6.1.1.4'
S S 0.1246 0.1234 'International Tables Vol C Tables 4.2.6.8 and 6.1.1.4'

loop_
_geom_angle_atom_site_label_1
_geom_angle_atom_site_label_2
_geom_angle_atom_site_label_3
_geom_angle_site_symmetry_1
_geom_angle_site_symmetry_3
_geom_angle
N2 C1 C2 . . 126.6(4)
N2 C1 C7 . . 113.7(3)
C2 C1 C7 . . 119.7(3)
N3 C2 N4 . . 118.7(3)
N3 C2 C1 . . 122.3(3)
N4 C2 C1 . . 118.9(4)
N4 C3 H3A . . 109.5
N4 C3 H3B . . 109.5
H3A C3 H3B . . 109.5
N4 C3 H3C . . 109.5
H3A C3 H3C . . 109.5
H3B C3 H3C . . 109.5
O1 C4 N5 . . 122.0(4)
O1 C4 N4 . . 121.3(4)
N5 C4 N4 . . 116.7(3)
N5 C6 H6A . . 109.5
N5 C6 H6B . . 109.5
H6A C6 H6B . . 109.5
N5 C6 H6C . . 109.5
H6A C6 H6C . . 109.5
H6B C6 H6C . . 109.5
O2 C7 N5 . . 118.5(4)
O2 C7 C1 . . 124.4(3)
N5 C7 C1 . . 117.0(3)
C13 C8 C9 . . 120.1(3)
C13 C8 N1 . . 115.7(3)
C9 C8 N1 . . 124.2(4)
C10 C9 C8 . . 119.9(4)
C10 C9 H9 . . 120.0
C8 C9 H9 . . 120.0
C9 C10 C11 . . 119.5(3)
C9 C10 H10 . . 120.2
C11 C10 H10 . . 120.2
C12 C11 C10 . . 121.1(3)
C12 C11 S1 . . 119.1(3)
C10 C11 S1 . . 119.8(3)
C11 C12 C13 . . 119.2(4)
C11 C12 H12 . . 120.4
C13 C12 H12 . . 120.4
C8 C13 C12 . . 120.1(3)
C8 C13 H13 . . 119.9
C12 C13 H13 . . 119.9
N2 N1 C8 . . 113.2(3)
N1 N2 C1 . . 117.9(3)
N1 N2 Na1 . 2_645 133.9(2)
C1 N2 Na1 . 2_645 101.3(2)
C2 N3 H3D . . 120.0
C2 N3 H3E . . 120.0
H3D N3 H3E . . 120.0
C2 N4 C4 . . 123.1(3)
C2 N4 C3 . . 120.0(3)
C4 N4 C3 . . 116.8(3)
C4 N5 C7 . . 124.1(3)
C4 N5 C6 . . 118.2(3)
C7 N5 C6 . . 117.6(3)
O8 Na1 O6 . . 170.54(13)
O8 Na1 O2 . 2_655 91.43(13)
O6 Na1 O2 . 2_655 89.84(11)
O8 Na1 O3 . . 79.10(13)
O6 Na1 O3 . . 100.38(13)
O2 Na1 O3 2_655 . 169.12(14)
O8 Na1 O7 . . 104.39(13)
O6 Na1 O7 . . 85.07(11)
O2 Na1 O7 2_655 . 80.61(11)
O3 Na1 O7 . . 96.45(13)
O8 Na1 O3A . . 96.3(11)
O6 Na1 O3A . . 78.8(11)
O2 Na1 O3A 2_655 . 154.6(9)
O7 Na1 O3A . . 120.3(9)
O8 Na1 N2 . 2_655 95.64(12)
O6 Na1 N2 . 2_655 77.06(10)
O2 Na1 N2 2_655 2_655 58.56(9)
O3 Na1 N2 . 2_655 127.20(13)
O7 Na1 N2 . 2_655 134.87(11)
O8 Na1 H6O . . 169.2(8)
O6 Na1 H6O . . 15.9(7)
O2 Na1 H6O 2_655 . 77.8(8)
O3 Na1 H6O . . 111.5(9)
O7 Na1 H6O . . 73.1(9)
O3A Na1 H6O . . 94.0(13)
N2 Na1 H6O 2_655 . 79.7(10)
C7 O2 Na1 . 2_645 121.6(3)
S1 O3 Na1 . . 128.6(2)
S1 O3A Na1 . . 117.2(16)
Na1 O6 H6O . . 107.(4)
Na1 O6 H6OA . . 119.(4)
H6O O6 H6OA . . 105.(4)
Na1 O7 H7OA . . 114.(4)
Na1 O7 H7O . . 126.(4)
H7OA O7 H7O . . 106.(4)
Na1 O8 H8O . . 133.(4)
Na1 O8 H8OA . . 120.(4)
H8O O8 H8OA . . 105.(4)
O4A S1 O5A . . 116.(2)
O3 S1 O5 . . 113.9(2)
O3 S1 O4 . . 112.3(2)
O5 S1 O4 . . 111.0(3)
O4A S1 O3A . . 107.(2)
O5A S1 O3A . . 105.1(19)
O4A S1 C11 . . 110.1(18)
O5A S1 C11 . . 106.9(18)
O3 S1 C11 . . 107.05(19)
O5 S1 C11 . . 106.28(19)
O4 S1 C11 . . 105.66(19)
O3A S1 C11 . . 112.1(13)

loop_
_geom_bond_atom_site_label_1
_geom_bond_atom_site_label_2
_geom_bond_site_symmetry_2
_geom_bond_distance
C1 N2 . 1.382(5)
C1 C2 . 1.414(5)
C1 C7 . 1.429(6)
C2 N3 . 1.316(5)
C2 N4 . 1.376(5)
C3 N4 . 1.473(5)
C3 H3A . 0.98
C3 H3B . 0.98
C3 H3C . 0.98
C4 O1 . 1.216(5)
C4 N5 . 1.376(5)
C4 N4 . 1.390(5)
C6 N5 . 1.469(5)
C6 H6A . 0.98
C6 H6B . 0.98
C6 H6C . 0.98
C7 O2 . 1.241(5)
C7 N5 . 1.393(5)
C8 C13 . 1.394(5)
C8 C9 . 1.396(5)
C8 N1 . 1.426(5)
C9 C10 . 1.391(5)
C9 H9 . 0.95
C10 C11 . 1.393(5)
C10 H10 . 0.95
C11 C12 . 1.389(5)
C11 S1 . 1.772(4)
C12 C13 . 1.396(5)
C12 H12 . 0.95
C13 H13 . 0.95
N1 N2 . 1.274(4)
N2 Na1 2_645 3.025(3)
N3 H3D . 0.88
N3 H3E . 0.88
Na1 O8 . 2.284(4)
Na1 O6 . 2.355(4)
Na1 O2 2_655 2.363(3)
Na1 O3 . 2.368(4)
Na1 O7 . 2.390(3)
Na1 O3A . 2.402(19)
Na1 H6O . 2.67(5)
O3 S1 . 1.435(4)
O4 S1 . 1.453(4)
O5 S1 . 1.451(4)
O3A S1 . 1.61(3)
O4A S1 . 1.40(4)
O5A S1 . 1.41(4)
O6 H6O . 0.76(2)
O6 H6OA . 0.77(2)
O7 H7OA . 0.76(2)
O7 H7O . 0.76(2)
O8 H8O . 0.76(3)
O8 H8OA . 0.77(2)
